data_7101602
loop_
_publ_author_name
'Chuan-Ming Jin'
'Jing Huang'
'Huan Lu'
'Ling-Yan Wu'

_publ_section_title
;A New Infinite Inorganic [n]Catenane From Silver and
Bis(2-methylimidazolyl)methane Ligand
;
_journal_issue 48
_journal_name_full 'Chemical Communications'
_journal_paper_doi 10.1039/b612885h
_journal_year 2006
_chemical_formula_moiety 'C7 H8 Ag N4, N O3, H2 O'
_chemical_formula_sum 'C7 H10 Ag N5 O4'
_chemical_formula_weight 336.07
_chemical_name_common (Bis(imidazolium)AgNO3.H2O)n
_chemical_name_systematic
;
?
;
_space_group_IT_number 14
_symmetry_cell_setting monoclinic
_symmetry_space_group_name_Hall '-P 2yn'
_symmetry_space_group_name_H-M 'P 1 21/n 1'
_atom_sites_solution_hydrogens geom
_atom_sites_solution_primary direct
_atom_sites_solution_secondary difmap
_audit_creation_method SHELXL-97
_cell_angle_alpha 90.00
_cell_angle_beta 97.750(1)
_cell_angle_gamma 90.00
_cell_formula_units_Z 4
_cell_length_a 8.2469(4)
_cell_length_b 7.9889(4)
_cell_length_c 16.3187(9)
_cell_measurement_reflns_used 8159
_cell_measurement_temperature 87(2)
_cell_measurement_theta_max 25.29
_cell_measurement_theta_min 2.52
_cell_volume 1065.32(9)
_computing_cell_refinement 'Bruker SAINT+ v. 6.45a'
_computing_data_collection 'Bruker SMART v. 5.626'
_computing_data_reduction 'Bruker SAINT+ v. 6.45a'
_computing_molecular_graphics 'XP, Bruker SHELXTL v. 6.12'
_computing_publication_material 'XCIF, Bruker SHELXTL v. 6.12'
_computing_structure_refinement 'XL, Bruker SHELXTL v. 6.12'
_computing_structure_solution 'XS, Bruker SHELXTL v. 6.12'
_diffrn_ambient_temperature 87(2)
_diffrn_detector_area_resol_mean 8.3
_diffrn_measured_fraction_theta_full 0.999
_diffrn_measured_fraction_theta_max 0.999
_diffrn_measurement_device_type 'Bruker/Siemens SMART APEX'
_diffrn_measurement_method '\w scans'
_diffrn_radiation_monochromator graphite
_diffrn_radiation_source 'normal-focus sealed tube'
_diffrn_radiation_type MoK\a
_diffrn_radiation_wavelength 0.71073
_diffrn_reflns_av_R_equivalents 0.0216
_diffrn_reflns_av_sigmaI/netI 0.0158
_diffrn_reflns_limit_h_max 9
_diffrn_reflns_limit_h_min -9
_diffrn_reflns_limit_k_max 9
_diffrn_reflns_limit_k_min -9
_diffrn_reflns_limit_l_max 19
_diffrn_reflns_limit_l_min -19
_diffrn_reflns_number 11833
_diffrn_reflns_theta_full 25.30
_diffrn_reflns_theta_max 25.30
_diffrn_reflns_theta_min 2.52
_diffrn_standards_number 0
_exptl_absorpt_coefficient_mu 1.905
_exptl_absorpt_correction_T_max 0.8782
_exptl_absorpt_correction_T_min 0.6175
_exptl_absorpt_correction_type multi-scan
_exptl_absorpt_process_details 'SADABS; Bruker, 2004'
_exptl_crystal_colour colorless
_exptl_crystal_density_diffrn 2.095
_exptl_crystal_density_method 'not measured'
_exptl_crystal_description needle
_exptl_crystal_F_000 664
_exptl_crystal_size_max 0.28
_exptl_crystal_size_mid 0.08
_exptl_crystal_size_min 0.07
_refine_diff_density_max 0.547
_refine_diff_density_min -0.257
_refine_diff_density_rms 0.073
_refine_ls_extinction_method none
_refine_ls_goodness_of_fit_ref 1.046
_refine_ls_hydrogen_treatment constr
_refine_ls_matrix_type full
_refine_ls_number_parameters 154
_refine_ls_number_reflns 1939
_refine_ls_number_restraints 0
_refine_ls_restrained_S_all 1.046
_refine_ls_R_factor_all 0.0203
_refine_ls_R_factor_gt 0.0184
_refine_ls_shift/su_max 0.003
_refine_ls_shift/su_mean 0.000
_refine_ls_structure_factor_coef Fsqd
_refine_ls_weighting_details 'calc w=1/[\s^2^(Fo^2^)+(0.0293P)^2^+0.7005P] where P=(Fo^2^+2Fc^2^)/3'
_refine_ls_weighting_scheme calc
_refine_ls_wR_factor_gt 0.0481
_refine_ls_wR_factor_ref 0.0497
_reflns_number_gt 1819
_reflns_number_total 1939
_reflns_threshold_expression I>2\s(I)
_cod_data_source_file b612885h.txt
_cod_depositor_comments
;
The following automatic conversions were performed:
'_symmetry_cell_setting' value 'Monoclinic' changed to 'monoclinic'
according to '/home/saulius/struct/CIF-dictionaries/cif_core.dic'
dictionary named 'cif_core.dic' version 2.4.1 from 2010-06-29.

Automatic conversion script
Id: cif_fix_enum 1527 2010-12-29 10:47:43Z saulius 
;
_cod_original_sg_symbol_H-M P2(1)/n
_cod_database_code 7101602

loop_
_symmetry_equiv_pos_as_xyz
'x, y, z'
'-x+1/2, y+1/2, -z+1/2'
'-x, -y, -z'
'x-1/2, -y-1/2, z-1/2'

loop_
_atom_site_label
_atom_site_type_symbol
_atom_site_fract_x
_atom_site_fract_y
_atom_site_fract_z
_atom_site_U_iso_or_equiv
_atom_site_adp_type
_atom_site_occupancy
_atom_site_symmetry_multiplicity
_atom_site_calc_flag
_atom_site_refinement_flags
Ag1 Ag 0.511502(19) 0.260896(18) 0.516369(9) 0.01706(8) Uani 1 1 d .
C1 C 0.6887(2) 0.0556(2) 0.39169(12) 0.0154(4) Uani 1 1 d .
H1 H 0.7825 0.0338 0.4308 0.018 Uiso 1 1 calc R
C3 C 0.4543(2) 0.1467(2) 0.33425(12) 0.0159(4) Uani 1 1 d .
H3 H 0.3518 0.2028 0.3266 0.019 Uiso 1 1 calc R
C4 C 0.5159(2) 0.0550(2) 0.27605(12) 0.0146(4) Uani 1 1 d .
H4 H 0.4663 0.0341 0.2210 0.018 Uiso 1 1 calc R
C6 C 0.7795(2) -0.1055(2) 0.27440(12) 0.0152(4) Uani 1 1 d .
H6A H 0.7165 -0.1830 0.2348 0.018 Uiso 1 1 calc R
H6B H 0.8459 -0.1736 0.3172 0.018 Uiso 1 1 calc R
C8 C 1.0376(2) 0.0601(2) 0.26470(12) 0.0151(4) Uani 1 1 d .
H8 H 1.0903 0.0466 0.3198 0.018 Uiso 1 1 calc R
C9 C 1.0933(2) 0.1471(2) 0.20308(12) 0.0152(4) Uani 1 1 d .
H9 H 1.1938 0.2066 0.2079 0.018 Uiso 1 1 calc R
C11 C 0.8602(2) 0.0433(2) 0.15093(12) 0.0142(4) Uani 1 1 d .
H11 H 0.7660 0.0143 0.1134 0.017 Uiso 1 1 calc R
N1 N 0.6102(2) 0.1710(2) -0.06254(11) 0.0184(4) Uani 1 1 d .
N2 N 0.5629(2) 0.1465(2) 0.40663(10) 0.0149(3) Uani 1 1 d .
N5 N 0.6667(2) -0.00234(19) 0.31336(10) 0.0128(3) Uani 1 1 d .
N7 N 0.8879(2) -0.00509(19) 0.23088(10) 0.0132(3) Uani 1 1 d .
N10 N 0.9816(2) 0.1362(2) 0.13214(10) 0.0141(3) Uani 1 1 d .
O1 O 0.46541(17) 0.1365(2) -0.08889(10) 0.0264(4) Uani 1 1 d .
O2 O 0.72249(19) 0.0738(2) -0.07617(11) 0.0310(4) Uani 1 1 d .
O3 O 0.6436(2) 0.3026(2) -0.02380(12) 0.0374(4) Uani 1 1 d .
O4 O 0.3967(2) 0.26803(18) 0.09093(11) 0.0266(4) Uani 1 1 d .
H1A H 0.3657 0.1610 0.0865 0.039 Uiso 1 1 d .
H2A H 0.4479 0.2952 0.0475 0.058 Uiso 1 1 d .

loop_
_atom_site_aniso_label
_atom_site_aniso_U_11
_atom_site_aniso_U_22
_atom_site_aniso_U_33
_atom_site_aniso_U_23
_atom_site_aniso_U_13
_atom_site_aniso_U_12
Ag1 0.01800(12) 0.02195(11) 0.01149(12) -0.00225(5) 0.00294(7) -0.00179(6)
C1 0.0140(10) 0.0174(9) 0.0138(10) 0.0035(8) -0.0011(8) -0.0011(8)
C3 0.0115(9) 0.0192(10) 0.0160(10) 0.0008(8) -0.0012(8) -0.0002(8)
C4 0.0114(10) 0.0189(10) 0.0127(9) -0.0002(8) -0.0016(8) -0.0001(8)
C6 0.0151(10) 0.0128(9) 0.0185(11) 0.0014(7) 0.0047(8) 0.0004(7)
C8 0.0122(9) 0.0176(9) 0.0149(10) 0.0005(8) -0.0008(8) -0.0002(8)
C9 0.0112(9) 0.0184(10) 0.0156(10) 0.0005(8) 0.0005(8) -0.0007(8)
C11 0.0121(10) 0.0156(9) 0.0147(9) -0.0035(8) 0.0010(8) 0.0018(8)
N1 0.0171(9) 0.0224(9) 0.0157(9) -0.0011(7) 0.0022(7) -0.0039(7)
N2 0.0150(8) 0.0169(8) 0.0129(8) 0.0005(7) 0.0020(7) -0.0012(7)
N5 0.0121(8) 0.0134(8) 0.0127(8) 0.0011(7) 0.0008(6) -0.0005(6)
N7 0.0114(8) 0.0133(8) 0.0148(8) -0.0006(7) 0.0014(6) 0.0009(6)
N10 0.0139(8) 0.0179(8) 0.0103(8) -0.0003(6) 0.0013(6) 0.0024(7)
O1 0.0129(7) 0.0357(9) 0.0290(9) -0.0052(7) -0.0030(6) -0.0040(6)
O2 0.0189(8) 0.0274(9) 0.0480(11) -0.0046(7) 0.0096(7) 0.0006(7)
O3 0.0354(10) 0.0316(9) 0.0448(12) -0.0203(9) 0.0039(9) -0.0118(8)
O4 0.0343(10) 0.0254(8) 0.0204(9) -0.0033(6) 0.0052(8) -0.0017(7)

loop_
_atom_type_symbol
_atom_type_description
_atom_type_scat_dispersion_real
_atom_type_scat_dispersion_imag
_atom_type_scat_source
C C 0.0033 0.0016 'International Tables Vol C Tables 4.2.6.8 and 6.1.1.4'
H H 0.0000 0.0000 'International Tables Vol C Tables 4.2.6.8 and 6.1.1.4'
N N 0.0061 0.0033 'International Tables Vol C Tables 4.2.6.8 and 6.1.1.4'
O O 0.0106 0.0060 'International Tables Vol C Tables 4.2.6.8 and 6.1.1.4'
Ag Ag -0.8971 1.1015 'International Tables Vol C Tables 4.2.6.8 and 6.1.1.4'

loop_
_geom_angle_atom_site_label_1
_geom_angle_atom_site_label_2
_geom_angle_atom_site_label_3
_geom_angle
_geom_angle_site_symmetry_3
N2 Ag1 N10 174.23(6) 4_566
N2 C1 N5 110.86(17) .
N2 C1 H1 124.6 .
N5 C1 H1 124.6 .
C4 C3 N2 109.77(17) .
C4 C3 H3 125.1 .
N2 C3 H3 125.1 .
C3 C4 N5 105.68(17) .
C3 C4 H4 127.2 .
N5 C4 H4 127.2 .
N5 C6 N7 111.91(16) .
N5 C6 H6A 109.2 .
N7 C6 H6A 109.2 .
N5 C6 H6B 109.2 .
N7 C6 H6B 109.2 .
H6A C6 H6B 107.9 .
C9 C8 N7 105.71(17) .
C9 C8 H8 127.1 .
N7 C8 H8 127.1 .
C8 C9 N10 109.64(17) .
C8 C9 H9 125.2 .
N10 C9 H9 125.2 .
N10 C11 N7 110.59(17) .
N10 C11 H11 124.7 .
N7 C11 H11 124.7 .
O3 N1 O1 120.08(18) .
O3 N1 O2 119.95(18) .
O1 N1 O2 119.96(18) .
C1 N2 C3 106.15(16) .
C1 N2 Ag1 130.68(14) .
C3 N2 Ag1 123.03(13) .
C1 N5 C4 107.54(16) .
C1 N5 C6 126.67(16) .
C4 N5 C6 125.79(16) .
C11 N7 C8 107.64(16) .
C11 N7 C6 126.47(17) .
C8 N7 C6 125.89(16) .
C11 N10 C9 106.41(16) .
C11 N10 Ag1 127.91(14) 4_665
C9 N10 Ag1 125.60(13) 4_665
H1A O4 H2A 109.0 .

loop_
_geom_bond_atom_site_label_1
_geom_bond_atom_site_label_2
_geom_bond_distance
_geom_bond_site_symmetry_2
Ag1 N2 2.1038(16) .
Ag1 N10 2.1050(16) 4_566
C1 N2 1.316(3) .
C1 N5 1.349(3) .
C1 H1 0.9500 .
C3 C4 1.352(3) .
C3 N2 1.383(3) .
C3 H3 0.9500 .
C4 N5 1.386(3) .
C4 H4 0.9500 .
C6 N5 1.452(2) .
C6 N7 1.455(2) .
C6 H6A 0.9900 .
C6 H6B 0.9900 .
C8 C9 1.352(3) .
C8 N7 1.385(3) .
C8 H8 0.9500 .
C9 N10 1.381(3) .
C9 H9 0.9500 .
C11 N10 1.316(3) .
C11 N7 1.350(3) .
C11 H11 0.9500 .
N1 O3 1.238(3) .
N1 O1 1.245(2) .
N1 O2 1.251(2) .
N10 Ag1 2.1050(16) 4_665
O4 H1A 0.8928 .
O4 H2A 0.8989 .

loop_
_geom_hbond_atom_site_label_D
_geom_hbond_atom_site_label_H
_geom_hbond_atom_site_label_A
_geom_hbond_distance_DH
_geom_hbond_distance_HA
_geom_hbond_distance_DA
_geom_hbond_angle_DHA
_geom_hbond_site_symmetry_A
O4 H1A O2 0.89 2.01 2.902(2) 175.5 3_655
O4 H1A N1 0.89 2.69 3.538(2) 158.4 3_655
O4 H2A O3 0.90 2.11 2.959(3) 156.2 .
O4 H2A N1 0.90 2.58 3.341(3) 143.1 .
O4 H2A O1 0.90 2.58 3.238(2) 130.4 .
C1 H1 O3 0.95 2.42 3.137(3) 132.5 2_645
C6 H6B O4 0.99 2.47 3.376(3) 151.6 2_645
C11 H11 O1 0.95 2.25 3.092(2) 147.8 3_655
